data_2105485
loop_
_publ_author_name
'Sohn, Yoo Jung'
'Sparta, Karine M.'
'Prinz, Sebastian'
'Meven, Martin'
'Roth, Georg'
'Heger, Gernot'

_publ_section_title
;
 Proton ordering in (NH~4~)~3~H(SO~4~)~2~ at low-temperature phase
 transitions
;
_journal_coeditor_code HW5024
_journal_issue 4
_journal_name_full 'Acta Crystallographica Section B'
_journal_page_first 336
_journal_page_last 343
_journal_paper_doi 10.1107/S2052519213013092
_journal_volume 69
_journal_year 2013
_chemical_formula_moiety 'H O8 S2, 3(H4 N)'
_chemical_formula_sum 'H13 N3 O8 S2'
_chemical_formula_weight 247.25
_chemical_name_systematic
;
 ?
;
_space_group_IT_number 2
_symmetry_cell_setting triclinic
_symmetry_space_group_name_Hall '-P 1'
_symmetry_space_group_name_H-M 'P -1'
_atom_sites_solution_hydrogens geom
_atom_sites_solution_primary direct
_atom_sites_solution_secondary difmap
_audit_creation_method SHELXL-97
_cell_angle_alpha 90.44(5)
_cell_angle_beta 110.07(6)
_cell_angle_gamma 100.64(5)
_cell_formula_units_Z 4
_cell_length_a 8.282(4)
_cell_length_b 10.095(5)
_cell_length_c 11.613(6)
_cell_measurement_reflns_used 17019
_cell_measurement_temperature 126
_cell_measurement_theta_max 64.45
_cell_measurement_theta_min 5.35
_cell_volume 893.6(9)
_computing_cell_refinement 'X-AREA (Stoe & Cie, 2002)'
_computing_data_collection 'X-AREA (Stoe & Cie, 2002)'
_computing_data_reduction 'X-RED (Stoe & Cie, 1996)'
_computing_molecular_graphics 'Atoms 5.1'
_computing_publication_material 'WinGX (Farrugia, 1999)'
_computing_structure_refinement 'SHELXL-97 (Sheldrick, 1997)'
_computing_structure_solution 'SHELXL-97 (Sheldrick, 1997)'
_diffrn_ambient_temperature 126
_diffrn_detector_area_resol_mean 0
_diffrn_measured_fraction_theta_full 0.983
_diffrn_measured_fraction_theta_max 0.983
_diffrn_measurement_device_type 'Stoe IPDS II'
_diffrn_measurement_method 'rotation method'
_diffrn_radiation_monochromator graphite
_diffrn_radiation_source 'fine-focus sealed tube'
_diffrn_radiation_type MoK\a
_diffrn_radiation_wavelength 0.71073
_diffrn_reflns_av_R_equivalents 0.0567
_diffrn_reflns_av_sigmaI/netI 0.0658
_diffrn_reflns_limit_h_max 12
_diffrn_reflns_limit_h_min -12
_diffrn_reflns_limit_k_max 15
_diffrn_reflns_limit_k_min -14
_diffrn_reflns_limit_l_max 16
_diffrn_reflns_limit_l_min -17
_diffrn_reflns_number 21478
_diffrn_reflns_theta_full 32.05
_diffrn_reflns_theta_max 32.05
_diffrn_reflns_theta_min 2.67
_diffrn_standards_decay_% 0
_diffrn_standards_interval_count 0
_diffrn_standards_interval_time 0
_diffrn_standards_number 0
_exptl_absorpt_coefficient_mu 0.623
_exptl_absorpt_correction_T_max 0.9422
_exptl_absorpt_correction_T_min 0.7965
_exptl_absorpt_correction_type numerical
_exptl_absorpt_process_details '(X-SHAPE; Stoe & Cie, 1996)'
_exptl_crystal_colour colourless
_exptl_crystal_density_diffrn 1.838
_exptl_crystal_density_method 'not measured'
_exptl_crystal_description cube
_exptl_crystal_F_000 520
_exptl_crystal_size_max 0.3
_exptl_crystal_size_mid 0.3
_exptl_crystal_size_min 0.1
_refine_diff_density_max 0.500
_refine_diff_density_min -0.654
_refine_ls_extinction_method none
_refine_ls_goodness_of_fit_ref 0.942
_refine_ls_hydrogen_treatment mixed
_refine_ls_matrix_type full
_refine_ls_number_parameters 326
_refine_ls_number_reflns 6139
_refine_ls_number_restraints 0
_refine_ls_restrained_S_all 0.942
_refine_ls_R_factor_all 0.0764
_refine_ls_R_factor_gt 0.0390
_refine_ls_shift/su_max 0.000
_refine_ls_shift/su_mean 0.000
_refine_ls_structure_factor_coef Fsqd
_refine_ls_weighting_details 'calc w=1/[\s^2^(Fo^2^)+(0.0555P)^2^+0.0000P] where P=(Fo^2^+2Fc^2^)/3'
_refine_ls_weighting_scheme calc
_refine_ls_wR_factor_gt 0.1116
_refine_ls_wR_factor_ref 0.1172
_reflns_number_gt 3270
_reflns_number_total 6139
_reflns_threshold_expression >2sigma(I)
_cod_data_source_file hw5024.cif
_cod_data_source_block I
_cod_original_cell_volume 893.6(8)
_cod_database_code 2105485

loop_
_symmetry_equiv_pos_as_xyz
'x, y, z'
'-x, -y, -z'

loop_
_atom_site_type_symbol
_atom_site_label
_atom_site_fract_x
_atom_site_fract_y
_atom_site_fract_z
_atom_site_U_iso_or_equiv
_atom_site_adp_type
_atom_site_calc_flag
_atom_site_occupancy
_atom_site_symmetry_multiplicity
S S1 0.27434(8) -0.45664(6) 0.30120(6) 0.01303(14) Uani d 1 1
S S2 0.73018(8) -0.53509(6) 0.19599(6) 0.01292(14) Uani d 1 1
S S3 0.28036(8) 0.04511(6) 0.08780(6) 0.01307(14) Uani d 1 1
S S4 0.73056(8) -0.03433(6) 0.41981(6) 0.01277(14) Uani d 1 1
O O1 0.4686(3) -0.4342(2) 0.32952(19) 0.0207(4) Uani d 1 1
O O2 0.5280(3) -0.5579(2) 0.1617(2) 0.0214(4) Uani d 1 1
O O3 0.2100(3) -0.60192(18) 0.30772(18) 0.0181(4) Uani d 1 1
O O4 0.7926(3) -0.39041(18) 0.19578(18) 0.0187(4) Uani d 1 1
O O5 0.2384(3) -0.3761(2) 0.39211(18) 0.0199(4) Uani d 1 1
O O6 0.7568(3) -0.6131(2) 0.10102(18) 0.0199(4) Uani d 1 1
O O7 0.1918(3) -0.4163(2) 0.17651(18) 0.0193(4) Uani d 1 1
O O8 0.8000(3) -0.5844(2) 0.31794(18) 0.0196(4) Uani d 1 1
O O9 0.4743(3) 0.0669(2) 0.15845(19) 0.0211(4) Uani d 1 1
O O10 0.5304(3) -0.0470(2) 0.3564(2) 0.0215(4) Uani d 1 1
O O11 0.2076(3) -0.10103(17) 0.07996(17) 0.0173(4) Uani d 1 1
O O12 0.8113(3) 0.10747(18) 0.42362(17) 0.0187(4) Uani d 1 1
O O13 0.2532(3) 0.0915(2) -0.03586(18) 0.0200(4) Uani d 1 1
O O14 0.7866(3) -0.1204(2) 0.34556(18) 0.0197(4) Uani d 1 1
O O15 0.2013(3) 0.12149(19) 0.15426(17) 0.0188(4) Uani d 1 1
O O16 0.7558(3) -0.0803(2) 0.54178(18) 0.0200(4) Uani d 1 1
N N1 0.5028(3) -0.2577(3) 0.6124(2) 0.0163(5) Uani d 1 1
N N2 0.5078(3) -0.7555(3) -0.1168(2) 0.0163(5) Uani d 1 1
N N3 0.1012(3) -0.6529(3) 0.5127(2) 0.0176(5) Uani d 1 1
N N4 0.0963(3) 0.3453(3) 0.0141(2) 0.0172(5) Uani d 1 1
N N5 0.0918(4) -0.1523(3) 0.2823(3) 0.0172(5) Uani d 1 1
N N6 0.1081(4) -0.1497(3) -0.2045(2) 0.0181(5) Uani d 1 1
H H1 0.499(7) -0.538(5) 0.220(5) 0.061(15) Uiso d 1 1
H H2 0.517(6) -0.011(4) 0.280(4) 0.051(13) Uiso d 1 1
H H3 0.549(4) -0.193(3) 0.596(3) 0.013(8) Uiso d 1 1
H H4 0.421(6) -0.317(4) 0.545(4) 0.043(12) Uiso d 1 1
H H5 0.587(5) -0.308(4) 0.642(4) 0.034(10) Uiso d 1 1
H H6 0.443(6) -0.246(4) 0.672(4) 0.039(11) Uiso d 1 1
H H7 0.428(5) -0.800(3) -0.087(3) 0.018(8) Uiso d 1 1
H H8 0.561(4) -0.672(3) -0.069(3) 0.018(8) Uiso d 1 1
H H9 0.467(7) -0.737(5) -0.188(5) 0.058(14) Uiso d 1 1
H H10 0.579(7) -0.794(5) -0.121(4) 0.046(13) Uiso d 1 1
H H11 0.134(6) -0.631(5) 0.453(5) 0.049(13) Uiso d 1 1
H H12 0.141(6) -0.712(5) 0.562(4) 0.045(12) Uiso d 1 1
H H13 0.126(5) -0.581(4) 0.558(4) 0.028(10) Uiso d 1 1
H H14 0.0000 -0.680(4) 0.487(3) 0.027(10) Uiso d 1 1
H H15 0.137(5) 0.363(4) -0.040(4) 0.026(10) Uiso d 1 1
H H16 0.127(5) 0.284(4) 0.059(4) 0.036(11) Uiso d 1 1
H H17 -0.016(6) 0.334(4) -0.026(4) 0.033(10) Uiso d 1 1
H H18 0.126(5) 0.417(4) 0.063(4) 0.027(10) Uiso d 1 1
H H19 0.112(6) -0.130(5) 0.222(5) 0.045(13) Uiso d 1 1
H H20 0.143(4) -0.087(3) 0.332(3) 0.014(8) Uiso d 1 1
H H21 -0.012(7) -0.170(4) 0.264(4) 0.042(13) Uiso d 1 1
H H22 0.127(5) -0.216(4) 0.313(3) 0.021(9) Uiso d 1 1
H H23 0.141(6) -0.224(4) -0.173(4) 0.032(10) Uiso d 1 1
H H24 0.116(5) -0.128(4) -0.273(4) 0.022(9) Uiso d 1 1
H H25 0.009(7) -0.167(5) -0.218(4) 0.048(14) Uiso d 1 1
H H26 0.170(5) -0.073(4) -0.163(4) 0.035(11) Uiso d 1 1

loop_
_atom_site_aniso_label
_atom_site_aniso_U_11
_atom_site_aniso_U_22
_atom_site_aniso_U_33
_atom_site_aniso_U_12
_atom_site_aniso_U_13
_atom_site_aniso_U_23
S1 0.0132(3) 0.0123(3) 0.0135(3) 0.0036(2) 0.0041(2) 0.0011(2)
S2 0.0135(3) 0.0117(3) 0.0132(3) 0.0025(2) 0.0041(2) 0.0011(2)
S3 0.0137(3) 0.0119(3) 0.0149(3) 0.0030(2) 0.0064(2) 0.00196(19)
S4 0.0138(3) 0.0114(3) 0.0140(3) 0.0017(2) 0.0064(2) 0.000
O1 0.0134(9) 0.0222(9) 0.0243(10) 0.0028(7) 0.0042(7) 0.000
O2 0.0118(9) 0.0268(10) 0.0234(10) 0.0015(7) 0.0047(8) 0.0016(7)
O3 0.0212(10) 0.0134(8) 0.0211(9) 0.0038(7) 0.0089(8) 0.0028(6)
O4 0.0215(10) 0.0123(8) 0.0227(9) 0.0022(7) 0.0089(8) 0.000
O5 0.0212(10) 0.0217(9) 0.0169(9) 0.0058(7) 0.0061(7) -0.0031(7)
O6 0.0233(10) 0.0200(9) 0.0170(9) 0.0049(7) 0.0076(7) -0.0029(7)
O7 0.0198(9) 0.0228(9) 0.0152(8) 0.0072(7) 0.0043(7) 0.0050(7)
O8 0.0194(9) 0.0249(10) 0.0151(8) 0.0074(7) 0.0052(7) 0.0051(7)
O9 0.0126(8) 0.0220(9) 0.0266(10) 0.0026(7) 0.0048(7) 0.0039(7)
O10 0.0141(9) 0.0255(10) 0.0244(10) 0.0034(7) 0.0065(7) 0.000
O11 0.0198(9) 0.0115(8) 0.0211(9) 0.0033(6) 0.0077(7) 0.0018(6)
O12 0.0225(10) 0.0122(8) 0.0189(9) 0.000 0.0060(7) 0.0017(6)
O13 0.0235(10) 0.0213(9) 0.0153(8) 0.000 0.0091(7) 0.0040(7)
O14 0.0200(9) 0.0232(9) 0.0173(9) 0.0065(7) 0.0074(7) -0.0021(7)
O15 0.0206(9) 0.0215(9) 0.0174(9) 0.0072(7) 0.0089(7) 0.000
O16 0.0216(10) 0.0236(9) 0.0150(8) 0.000 0.0088(7) 0.0021(7)
N1 0.0165(10) 0.0135(10) 0.0196(11) 0.0021(8) 0.0075(8) 0.0026(7)
N2 0.0148(11) 0.0149(10) 0.0176(11) 0.0019(8) 0.0043(9) 0.000
N3 0.0182(12) 0.0157(11) 0.0164(11) 0.000 0.0049(9) 0.000
N4 0.0179(12) 0.0160(11) 0.0162(11) 0.0036(8) 0.0041(9) 0.0020(8)
N5 0.0184(12) 0.0151(11) 0.0190(11) 0.0038(8) 0.0075(9) 0.000
N6 0.0192(12) 0.0173(11) 0.0196(12) 0.0019(9) 0.0100(9) 0.0027(8)

loop_
_atom_type_symbol
_atom_type_description
_atom_type_scat_dispersion_real
_atom_type_scat_dispersion_imag
_atom_type_scat_source
H H 0.0000 0.0000 'International Tables Vol C Tables 4.2.6.8 and 6.1.1.4'
N N 0.0061 0.0033 'International Tables Vol C Tables 4.2.6.8 and 6.1.1.4'
O O 0.0106 0.0060 'International Tables Vol C Tables 4.2.6.8 and 6.1.1.4'
S S 0.1246 0.1234 'International Tables Vol C Tables 4.2.6.8 and 6.1.1.4'

loop_
_geom_angle_atom_site_label_1
_geom_angle_atom_site_label_2
_geom_angle_atom_site_label_3
_geom_angle
_geom_angle_publ_flag
O5 S1 O7 110.70(13) y
O5 S1 O3 110.01(13) y
O7 S1 O3 110.25(13) y
O5 S1 O1 109.37(13) y
O7 S1 O1 108.47(14) y
O3 S1 O1 107.99(13) y
O6 S2 O4 112.52(13) y
O6 S2 O8 112.79(14) y
O4 S2 O8 112.22(13) y
O6 S2 O2 105.23(14) y
O4 S2 O2 106.78(14) y
O8 S2 O2 106.68(14) y
O15 S3 O13 110.94(13) y
O15 S3 O11 110.50(13) y
O13 S3 O11 110.32(13) y
O15 S3 O9 108.50(13) y
O13 S3 O9 108.79(14) y
O11 S3 O9 107.70(13) y
O16 S4 O12 112.32(13) y
O16 S4 O14 112.35(14) y
O12 S4 O14 111.73(13) y
O16 S4 O10 105.78(14) y
O12 S4 O10 107.24(14) y
O14 S4 O10 106.96(13) y
S2 O2 H1 113(4) y
S4 O10 H2 105(3) y
H3 N1 H4 116(4) y
H3 N1 H5 105(4) y
H4 N1 H5 101(4) y
H3 N1 H6 115(4) y
H4 N1 H6 107(4) y
H5 N1 H6 111(4) y
H7 N2 H8 108(3) y
H7 N2 H9 114(4) y
H8 N2 H9 106(4) y
H7 N2 H10 117(4) y
H8 N2 H10 110(4) y
H9 N2 H10 101(5) y
H11 N3 H12 124(5) y
H11 N3 H13 105(4) y
H12 N3 H13 105(4) y
H11 N3 H14 109(4) y
H12 N3 H14 104(4) y
H13 N3 H14 110(4) y
H15 N4 H16 119(4) y
H15 N4 H17 102(4) y
H16 N4 H17 115(4) y
H15 N4 H18 108(4) y
H16 N4 H18 105(4) y
H17 N4 H18 107(4) y
H19 N5 H20 104(4) y
H19 N5 H21 107(5) y
H20 N5 H21 116(4) y
H19 N5 H22 118(5) y
H20 N5 H22 106(3) y
H21 N5 H22 107(4) y
H23 N6 H24 120(4) y
H23 N6 H25 101(4) y
H24 N6 H25 104(4) y
H23 N6 H26 116(4) y
H24 N6 H26 96(3) y
H25 N6 H26 119(5) y

loop_
_geom_bond_atom_site_label_1
_geom_bond_atom_site_label_2
_geom_bond_distance
_geom_bond_publ_flag
S1 O5 1.468(2) y
S1 O7 1.471(2) y
S1 O3 1.477(2) y
S1 O1 1.500(2) y
S2 O6 1.450(2) y
S2 O4 1.457(2) y
S2 O8 1.464(2) y
S2 O2 1.554(2) y
S3 O15 1.464(2) y
S3 O13 1.469(2) y
S3 O11 1.477(2) y
S3 O9 1.505(2) y
S4 O16 1.452(2) y
S4 O12 1.457(2) y
S4 O14 1.458(2) y
S4 O10 1.546(2) y
O2 H1 0.83(5) y
O10 H2 0.94(5) y
N1 H3 0.76(3) y
N1 H4 0.95(4) y
N1 H5 0.91(4) y
N1 H6 1.00(5) y
N2 H7 0.90(4) y
N2 H8 0.95(3) y
N2 H9 0.81(5) y
N2 H10 0.78(5) y
N3 H11 0.84(5) y
N3 H12 0.86(5) y
N3 H13 0.84(4) y
N3 H14 0.780(6) y
N4 H15 0.82(4) y
N4 H16 0.83(4) y
N4 H17 0.87(4) y
N4 H18 0.86(4) y
N5 H19 0.80(5) y
N5 H20 0.82(3) y
N5 H21 0.80(5) y
N5 H22 0.79(4) y
N6 H23 0.89(4) y
N6 H24 0.84(4) y
N6 H25 0.76(5) y
N6 H26 0.88(4) y
